data_2000696
loop_
_publ_author_name
'Cho, I.'
'Yeo, H.'
'Whang, D.'
'Kim, K.'

_publ_section_title
;
 Structure of
 chloro[<i>N</i>-(3-dimethylamino-1-propyl)salicylideneaminato]palladium(II)
;
_journal_issue 8
_journal_name_full 'Acta Crystallographica Section C'
_journal_page_first 1488
_journal_page_last 1489
_journal_paper_doi 10.1107/S0108270192002543
_journal_volume 48
_journal_year 1992
_chemical_formula_sum 'C12 H17 Cl N2 O Pd'
_chemical_formula_weight 347.135
_symmetry_cell_setting orthorhombic
_symmetry_space_group_name_H-M 'P b c a'
_cell_angle_alpha 90
_cell_angle_beta 90
_cell_angle_gamma 90
_cell_formula_units_Z 8
_cell_length_a 10.7640(10)
_cell_length_b 12.557(4)
_cell_length_c 19.626(2)
_cell_volume 2652.7(9)
_diffrn_radiation_type Mo
_diffrn_radiation_wavelength 0.7093
_exptl_absorpt_coefficient_mu 1.569
_exptl_crystal_density_diffrn 1.737
_exptl_crystal_F_000 1392
_cod_data_source_file as0592.cif
_cod_data_source_block as0592a
_cod_original_cell_volume 2652.8(9)
_cod_original_sg_symbol_H-M 'P bca'
_cod_original_formula_sum 'C12 H17 Cl1 N2 O1 Pd1'
_cod_database_code 2000696

loop_
_atom_site_label
_atom_site_fract_x
_atom_site_fract_y
_atom_site_fract_z
Pd .28741(5) .18608(5) .09834(3)
Cl .1011(2) .1615(2) .15700(10)
O1 .2237(6) .0654(5) .0425(3)
N1 .3360(7) .3060(6) .1680(4)
N2 .4423(6) .1974(6) .0392(3)
C1 .2330(10) .3886(8) .1726(5)
C2 .3510(10) .2549(9) .2368(5)
C3 .4525(9) .3669(8) .1524(6)
C4 .5575(8) .2966(8) .1308(5)
C5 .5519(8) .2641(8) .0561(5)
C6 .4527(8) .1487(8) -.0171(4)
C7 .3688(8) .0758(7) -.0494(4)
C8 .3983(9) .0400(8) -.1158(5)
C9 .3250(10) -.0309(8) -.1510(5)
C10 .2170(10) -.0682(8) -.1181(5)
C11 .1862(9) -.0367(7) -.0527(5)
C12 .2595(8) .0379(6) -.0170(4)
H1 .157 .354 .182
H2 .252 .438 .208
H3 .227 .425 .130
H4 .278 .216 .248
H5 .420 .208 .236
H6 .364 .308 .270
H7 .477 .405 .192
H8 .436 .416 .117
H9 .556 .234 .158
H10 .634 .333 .138
H11 .549 .327 .029
H12 .625 .225 .046
H13 .527 .163 -.042
H14 .472 .066 -.137
H15 .346 -.054 -.196
H16 .164 -.116 -.141
H17 .114 -.066 -.032

loop_
_geom_angle_atom_site_label_1
_geom_angle_atom_site_label_2
_geom_angle_atom_site_label_3
_geom_angle
Cl Pd O1 82.9(2)
Cl Pd N1 89.3(2)
Cl Pd N2 173.9(2)
O1 Pd N1 171.7(3)
O1 Pd N2 91.2(3)
N1 Pd N2 96.7(3)
Pd O1 C12 127.3(5)
Pd N1 C1 110.4(5)
Pd N1 C2 107.8(6)
Pd N1 C3 116.1(6)
C1 N1 C2 108.4(7)
C1 N1 C3 105.8(7)
C2 N1 C3 108.2(7)
Pd N2 C5 124.2(5)
Pd N2 C6 122.4(6)
C5 N2 C6 113.4(7)
N1 C3 C4 112.8(7)
C3 C4 C5 113.7(8)
N2 C5 C4 113.4(7)
N2 C6 C7 129.7(8)
C6 C7 C8 118.1(8)
C6 C7 C12 122.5(8)
C8 C7 C12 119.4(8)
C7 C8 C9 122.6(9)
C8 C9 C10 117.3(9)
C9 C10 C11 121.8(9)
C10 C11 C12 121.2(9)
O1 C12 C7 124.7(8)
O1 C12 C11 117.8(8)
C7 C12 C11 117.5(8)

loop_
_geom_bond_atom_site_label_1
_geom_bond_atom_site_label_2
_geom_bond_distance
Pd Cl 2.332(2)
Pd O1 1.993(6)
Pd N1 2.101(7)
Pd N2 2.035(7)
O1 C12 1.280(10)
N1 C1 1.520(10)
N1 C2 1.510(10)
N1 C3 1.500(10)
N2 C5 1.480(10)
N2 C6 1.270(10)
C3 C4 1.500(10)
C4 C5 1.520(10)
C6 C7 1.430(10)
C7 C8 1.420(10)
C7 C12 1.420(10)
C8 C9 1.380(10)
C9 C10 1.410(10)
C10 C11 1.380(10)
C11 C12 1.410(10)
